data_7158360
loop_
_publ_author_name
'Zheng, Yi'
'Zhang, Ting-Ting'
'Shen, Wen-Bo'

_publ_section_title
;
 Gold-catalyzed oxidative cyclization of amide-alkynes: access to
 functionalized \g-lactams.
;
_journal_issue 44
_journal_name_full 'Organic &amp; biomolecular chemistry'
_journal_page_first 9688
_journal_page_last 9691
_journal_paper_doi 10.1039/d1ob01846a
_journal_volume 19
_journal_year 2021
_chemical_formula_moiety 'C31 H23 Br N2 O5 S'
_chemical_formula_sum 'C31 H23 Br N2 O5 S'
_chemical_formula_weight 615.48
_space_group_crystal_system monoclinic
_space_group_IT_number 14
_space_group_name_Hall '-P 2ybc'
_space_group_name_H-M_alt 'P 1 21/c 1'
_atom_sites_solution_hydrogens mixed
_atom_sites_solution_primary direct
_audit_creation_date 2020-09-14
_audit_creation_method
;
Olex2 1.2
(compiled 2018.05.29 svn.r3508 for OlexSys, GUI svn.r5506)
;
_audit_update_record
;
2020-12-09 deposited with the CCDC.	2021-10-22 downloaded from the CCDC.
;
_cell_angle_alpha 90
_cell_angle_beta 101.076(3)
_cell_angle_gamma 90
_cell_formula_units_Z 4
_cell_length_a 10.9570(4)
_cell_length_b 29.1941(10)
_cell_length_c 8.9667(3)
_cell_measurement_reflns_used 2574
_cell_measurement_temperature 293(2)
_cell_measurement_theta_max 70.1050
_cell_measurement_theta_min 4.3470
_cell_volume 2814.84(17)
_computing_cell_refinement 'CrysAlisPro 1.171.40.53 (Rigaku OD, 2019)'
_computing_data_collection 'CrysAlisPro 1.171.40.53 (Rigaku OD, 2019)'
_computing_data_reduction 'CrysAlisPro 1.171.40.53 (Rigaku OD, 2019)'
_computing_molecular_graphics 'Olex2 (Dolomanov et al., 2009)'
_computing_publication_material 'Olex2 (Dolomanov et al., 2009)'
_computing_structure_refinement 'ShelXL (Sheldrick, 2015)'
_computing_structure_solution 'ShelXS (Sheldrick, 2008)'
_diffrn_ambient_temperature 293(2)
_diffrn_detector 'CCD plate'
_diffrn_detector_area_resol_mean 16.2312
_diffrn_detector_type Eos
_diffrn_measured_fraction_theta_full 0.996
_diffrn_measured_fraction_theta_max 0.996
_diffrn_measurement_details
;
List of Runs (angles in degrees, time in seconds):

  # Type    Start    End  Width  t~exp~   \w     \q     \k     \f   Frames
#--------------------------------------------------------------------------
  1  \w    -60.00  -6.00   0.50    2.00    --  -33.50 -77.00  30.00  108
  2  \w    -99.00 -73.00   0.50    2.00    --  -33.50 -77.00  30.00   52
  3  \w     58.00 103.00   0.50    2.00    --   36.47 178.00-120.00   90
  4  \w      8.00  58.00   0.50    2.00    --   36.47 -37.00  30.00  100
  5  \w    -32.00  31.00   0.50    2.00    --   36.47 -57.00-120.00  126
  6  \w     15.00  74.00   0.50    2.00    --   36.47  37.00  30.00  118
  7  \w    -26.00  32.00   0.50    2.00    --   36.47 -57.00 -90.00  116
  8  \w     22.00  56.00   0.50    2.00    --   36.47 -99.00 150.00   68
  9  \w     24.00  67.00   0.50    2.00    --   36.47 -99.00-180.00   86
 10  \w    -32.00  -7.00   0.50    2.00    --   36.47 -37.00  30.00   50
 11  \w     42.00  74.00   0.50   15.00    --  108.00 -94.00  60.00   64
 12  \w    122.00 170.00   0.50   15.00    --  108.00  45.00   0.00   96
 13  \w     37.00 111.00   0.50   15.00    --  108.00-111.00 -90.00  148
 14  \w     78.00 108.00   0.50   15.00    --  108.00 -94.00  60.00   60
 15  \w    108.00 176.00   0.50   15.00    --  108.00  61.00-150.00  136
 16  \w     50.00 109.00   0.50   15.00    --  108.00 -94.00 -30.00  118
 17  \w    108.00 135.00   0.50   15.00    --  108.00 -77.00  30.00   54
 18  \w     39.00  65.00   0.50   15.00    --  108.00 -77.00  30.00   52
 19  \w     88.00 173.00   0.50   15.00    --  108.00  61.00  90.00  170
 20  \w     37.00 120.00   0.50   15.00    --  108.00 -30.00  60.00  166
;
_diffrn_measurement_device 'four-circle diffractometer'
_diffrn_measurement_device_type 'Xcalibur, Eos, Gemini'
_diffrn_measurement_method '\w scans'
_diffrn_orient_matrix_type 'CrysAlisPro convention (1999,Acta A55,543-557)'
_diffrn_orient_matrix_UB_11 0.0911032000
_diffrn_orient_matrix_UB_12 0.0373635000
_diffrn_orient_matrix_UB_13 0.0741502000
_diffrn_orient_matrix_UB_21 0.0986975000
_diffrn_orient_matrix_UB_22 -0.0369408000
_diffrn_orient_matrix_UB_23 0.0554955000
_diffrn_orient_matrix_UB_31 0.0498978000
_diffrn_orient_matrix_UB_32 0.0048421000
_diffrn_orient_matrix_UB_33 -0.1485620000
_diffrn_radiation_monochromator graphite
_diffrn_radiation_probe x-ray
_diffrn_radiation_type CuK\a
_diffrn_radiation_wavelength 1.54184
_diffrn_reflns_av_R_equivalents 0.0327
_diffrn_reflns_av_unetI/netI 0.0415
_diffrn_reflns_Laue_measured_fraction_full 0.996
_diffrn_reflns_Laue_measured_fraction_max 0.996
_diffrn_reflns_limit_h_max 13
_diffrn_reflns_limit_h_min -12
_diffrn_reflns_limit_k_max 34
_diffrn_reflns_limit_k_min -33
_diffrn_reflns_limit_l_max 8
_diffrn_reflns_limit_l_min -10
_diffrn_reflns_number 11574
_diffrn_reflns_point_group_measured_fraction_full 0.996
_diffrn_reflns_point_group_measured_fraction_max 0.996
_diffrn_reflns_theta_full 67.068
_diffrn_reflns_theta_max 67.068
_diffrn_reflns_theta_min 4.111
_diffrn_source 'fine-focus sealed X-ray tube'
_diffrn_source_type 'Enhance (Cu) X-ray Source'
_exptl_absorpt_coefficient_mu 3.046
_exptl_absorpt_correction_T_max 1.00000
_exptl_absorpt_correction_T_min 0.66358
_exptl_absorpt_correction_type multi-scan
_exptl_absorpt_process_details
;
CrysAlisPro 1.171.40.53 (Rigaku Oxford Diffraction, 2019)
Empirical absorption correction using spherical harmonics,
 implemented in SCALE3 ABSPACK scaling algorithm.
;
_exptl_crystal_colour colourless
_exptl_crystal_colour_primary colourless
_exptl_crystal_density_diffrn 1.452
_exptl_crystal_description plate
_exptl_crystal_F_000 1256
_exptl_crystal_size_max 0.2
_exptl_crystal_size_mid 0.09
_exptl_crystal_size_min 0.04
_refine_diff_density_max 0.475
_refine_diff_density_min -0.686
_refine_diff_density_rms 0.045
_refine_ls_extinction_method none
_refine_ls_goodness_of_fit_ref 1.038
_refine_ls_hydrogen_treatment mixed
_refine_ls_matrix_type full
_refine_ls_number_parameters 366
_refine_ls_number_reflns 5010
_refine_ls_number_restraints 1
_refine_ls_restrained_S_all 1.038
_refine_ls_R_factor_all 0.0727
_refine_ls_R_factor_gt 0.0485
_refine_ls_shift/su_max 0.001
_refine_ls_shift/su_mean 0.000
_refine_ls_structure_factor_coef Fsqd
_refine_ls_weighting_details 'w=1/[\s^2^(Fo^2^)+(0.0528P)^2^+0.7127P] where P=(Fo^2^+2Fc^2^)/3'
_refine_ls_weighting_scheme calc
_refine_ls_wR_factor_gt 0.1186
_refine_ls_wR_factor_ref 0.1328
_reflns_Friedel_coverage 0.000
_reflns_number_gt 3531
_reflns_number_total 5010
_reflns_threshold_expression 'I > 2\s(I)'
_cod_data_source_file d1ob01846a2.cif
_cod_data_source_block 202009169
_cod_depositor_comments 'Adding full bibliography for 7158360.cif.'
_cod_original_cell_volume 2814.84(18)
_cod_database_code 7158360
_shelx_shelxl_version_number 2014/7
_chemical_oxdiff_formula C14H15N2O1S1Br1
_chemical_oxdiff_usercomment r
_shelx_space_group_comment
;
The symmetry employed for this shelxl refinement is uniquely defined
by the following loop, which should always be used as a source of
symmetry information in preference to the above space-group names.
They are only intended as comments.
;
_shelx_estimated_absorpt_t_max 0.888
_shelx_estimated_absorpt_t_min 0.581
_reflns_odcompleteness_completeness 99.59
_reflns_odcompleteness_iscentric 1
_reflns_odcompleteness_theta 66.97
_olex2_refinement_description
;
1. Fixed Uiso
 At 1.2 times of:
  All C(H) groups, All C(H,H) groups
 At 1.5 times of:
  All C(H,H,H) groups
2. Restrained distances
 H2-N2
 0.87 with sigma of 0.02
3.a Secondary CH2 refined with riding coordinates:
 C4(H4A,H4B)
3.b Aromatic/amide H refined with riding coordinates:
 C7(H7), C8(H8), C9(H9), C10(H10), C13(H13), C14(H14), C15(H15), C16(H16),
 C17(H17), C20(H20), C21(H21), C23(H23), C24(H24), C26(H26), C27(H27), C29(H29),
  C30(H30)
3.c Idealised Me refined as rotating group:
 C31(H31A,H31B,H31C)
;
_olex2_submission_special_instructions 'No special instructions were received'
_oxdiff_exptl_absorpt_empirical_details
;
Empirical correction (ABSPACK) includes:
- Absorption correction using spherical harmonics
- Frame scaling
;
_oxdiff_exptl_absorpt_empirical_full_max 1.768
_oxdiff_exptl_absorpt_empirical_full_min 0.791

loop_
_space_group_symop_operation_xyz
'x, y, z'
'-x, y+1/2, -z+1/2'
'-x, -y, -z'
'x, -y-1/2, z-1/2'

loop_
_atom_site_label
_atom_site_type_symbol
_atom_site_fract_x
_atom_site_fract_y
_atom_site_fract_z
_atom_site_U_iso_or_equiv
_atom_site_adp_type
_atom_site_occupancy
_atom_site_site_symmetry_order
_atom_site_calc_flag
_atom_site_refinement_flags_posn
_atom_site_refinement_flags_adp
_atom_site_refinement_flags_occupancy
_atom_site_disorder_assembly
_atom_site_disorder_group
Br1 Br 0.38965(7) 0.54160(3) 1.14685(8) 0.1345(3) Uani 1 1 d . . . . .
C1 C 0.0112(3) 0.22809(10) 0.5372(3) 0.0519(7) Uani 1 1 d . . . . .
C2 C -0.0455(3) 0.27455(10) 0.5433(3) 0.0466(6) Uani 1 1 d . . . . .
C3 C 0.0269(3) 0.30527(10) 0.4914(3) 0.0467(6) Uani 1 1 d . . . . .
C4 C 0.1414(3) 0.28361(10) 0.4541(4) 0.0539(7) Uani 1 1 d . . . . .
H4A H 0.1481 0.2893 0.3495 0.065 Uiso 1 1 calc R . . . .
H4B H 0.2160 0.2945 0.5210 0.065 Uiso 1 1 calc R . . . .
C5 C 0.0156(3) 0.35630(10) 0.4814(3) 0.0482(6) Uani 1 1 d . . . . .
C6 C -0.1063(3) 0.37760(9) 0.4228(3) 0.0470(6) Uani 1 1 d . . . . .
C7 C -0.1929(3) 0.35451(11) 0.3153(4) 0.0563(7) Uani 1 1 d . . . . .
H7 H -0.1736 0.3256 0.2829 0.068 Uiso 1 1 calc R . . . .
C8 C -0.3066(3) 0.37374(12) 0.2559(4) 0.0669(9) Uani 1 1 d . . . . .
H8 H -0.3632 0.3582 0.1826 0.080 Uiso 1 1 calc R . . . .
C9 C -0.3354(3) 0.41631(13) 0.3065(5) 0.0706(9) Uani 1 1 d . . . . .
H9 H -0.4126 0.4292 0.2672 0.085 Uiso 1 1 calc R . . . .
C10 C -0.2530(3) 0.44002(11) 0.4132(4) 0.0624(8) Uani 1 1 d . . . . .
H10 H -0.2749 0.4684 0.4468 0.075 Uiso 1 1 calc R . . . .
C11 C -0.1360(3) 0.42149(10) 0.4714(3) 0.0514(7) Uani 1 1 d . . . . .
C12 C -0.1606(3) 0.28138(10) 0.6035(3) 0.0494(6) Uani 1 1 d . . . . .
C13 C -0.1747(3) 0.31856(12) 0.6941(4) 0.0580(7) Uani 1 1 d . . . . .
H13 H -0.1093 0.3390 0.7230 0.070 Uiso 1 1 calc R . . . .
C14 C -0.2866(4) 0.32539(14) 0.7420(4) 0.0716(10) Uani 1 1 d . . . . .
H14 H -0.2963 0.3506 0.8019 0.086 Uiso 1 1 calc R . . . .
C15 C -0.3834(3) 0.29489(17) 0.7010(5) 0.0817(12) Uani 1 1 d . . . . .
H15 H -0.4583 0.2996 0.7329 0.098 Uiso 1 1 calc R . . . .
C16 C -0.3690(3) 0.25762(16) 0.6133(5) 0.0789(11) Uani 1 1 d . . . . .
H16 H -0.4340 0.2369 0.5865 0.095 Uiso 1 1 calc R . . . .
C17 C -0.2585(3) 0.25061(12) 0.5646(4) 0.0639(8) Uani 1 1 d . . . . .
H17 H -0.2493 0.2252 0.5053 0.077 Uiso 1 1 calc R . . . .
C18 C -0.0587(3) 0.48144(11) 0.6640(4) 0.0615(8) Uani 1 1 d . . . . .
C19 C 0.0541(4) 0.49399(12) 0.7804(4) 0.0633(8) Uani 1 1 d . . . . .
C20 C 0.1576(4) 0.46653(13) 0.8195(5) 0.0787(11) Uani 1 1 d . . . . .
H20 H 0.1605 0.4383 0.7721 0.094 Uiso 1 1 calc R . . . .
C21 C 0.2572(5) 0.48075(15) 0.9292(5) 0.0890(13) Uani 1 1 d . . . . .
H21 H 0.3271 0.4623 0.9555 0.107 Uiso 1 1 calc R . . . .
C22 C 0.2516(5) 0.52265(17) 0.9989(5) 0.0872(13) Uani 1 1 d . . . . .
C23 C 0.1504(5) 0.55028(16) 0.9608(5) 0.0891(13) Uani 1 1 d . . . . .
H23 H 0.1480 0.5785 1.0083 0.107 Uiso 1 1 calc R . . . .
C24 C 0.0518(4) 0.53619(14) 0.8518(5) 0.0792(11) Uani 1 1 d . . . . .
H24 H -0.0173 0.5551 0.8254 0.095 Uiso 1 1 calc R . . . .
C25 C 0.2695(3) 0.16588(9) 0.6073(3) 0.0461(6) Uani 1 1 d . . . . .
C26 C 0.2247(3) 0.12319(11) 0.6342(4) 0.0624(8) Uani 1 1 d . . . . .
H26 H 0.1622 0.1096 0.5631 0.075 Uiso 1 1 calc R . . . .
C27 C 0.2736(4) 0.10093(12) 0.7675(5) 0.0714(10) Uani 1 1 d . . . . .
H27 H 0.2443 0.0719 0.7852 0.086 Uiso 1 1 calc R . . . .
C28 C 0.3645(3) 0.12064(15) 0.8747(4) 0.0696(9) Uani 1 1 d . . . . .
C29 C 0.4075(3) 0.16319(15) 0.8463(4) 0.0732(10) Uani 1 1 d . . . . .
H29 H 0.4698 0.1767 0.9178 0.088 Uiso 1 1 calc R . . . .
C30 C 0.3603(3) 0.18643(12) 0.7133(4) 0.0604(8) Uani 1 1 d . . . . .
H30 H 0.3895 0.2155 0.6959 0.072 Uiso 1 1 calc R . . . .
C31 C 0.4143(5) 0.0959(2) 1.0233(5) 0.117(2) Uani 1 1 d . . . . .
H31A H 0.5023 0.1009 1.0516 0.175 Uiso 1 1 calc GR . . . .
H31B H 0.3980 0.0637 1.0106 0.175 Uiso 1 1 calc GR . . . .
H31C H 0.3740 0.1076 1.1015 0.175 Uiso 1 1 calc GR . . . .
N1 N 0.1196(3) 0.23527(9) 0.4798(3) 0.0588(7) Uani 1 1 d . . . . .
N2 N -0.0465(3) 0.44391(9) 0.5788(3) 0.0595(7) Uani 1 1 d D . . . .
H2 H 0.024(2) 0.4307(13) 0.596(5) 0.083(13) Uiso 1 1 d D . . . .
O1 O 0.1343(3) 0.16203(10) 0.3383(3) 0.0833(8) Uani 1 1 d . . . . .
O2 O 0.3084(3) 0.21739(10) 0.3843(3) 0.0872(9) Uani 1 1 d . . . . .
O3 O -0.0231(2) 0.19165(8) 0.5763(3) 0.0651(6) Uani 1 1 d . . . . .
O4 O 0.1111(2) 0.37825(8) 0.5231(3) 0.0623(6) Uani 1 1 d . . . . .
O5 O -0.1541(3) 0.50363(10) 0.6488(4) 0.0954(10) Uani 1 1 d . . . . .
S1 S 0.21067(8) 0.19355(3) 0.43607(9) 0.0598(2) Uani 1 1 d . . . . .

loop_
_atom_site_aniso_label
_atom_site_aniso_U_11
_atom_site_aniso_U_22
_atom_site_aniso_U_33
_atom_site_aniso_U_23
_atom_site_aniso_U_13
_atom_site_aniso_U_12
Br1 0.1245(5) 0.1522(6) 0.1136(5) -0.0410(4) -0.0098(4) -0.0465(4)
C1 0.0558(17) 0.0501(17) 0.0488(16) 0.0105(13) 0.0075(13) 0.0099(13)
C2 0.0479(15) 0.0475(15) 0.0427(15) 0.0026(12) 0.0044(11) 0.0052(12)
C3 0.0494(15) 0.0489(15) 0.0410(14) 0.0030(12) 0.0068(11) 0.0065(13)
C4 0.0571(17) 0.0500(15) 0.0579(18) 0.0093(13) 0.0194(14) 0.0088(14)
C5 0.0518(16) 0.0494(15) 0.0443(15) 0.0020(12) 0.0114(12) 0.0008(13)
C6 0.0499(15) 0.0420(14) 0.0497(16) 0.0050(12) 0.0112(12) 0.0005(12)
C7 0.0618(19) 0.0493(16) 0.0551(17) 0.0019(13) 0.0043(14) 0.0004(14)
C8 0.0586(19) 0.064(2) 0.071(2) 0.0033(17) -0.0045(15) -0.0049(16)
C9 0.0513(18) 0.068(2) 0.089(3) 0.0130(19) 0.0050(16) 0.0070(16)
C10 0.0591(19) 0.0508(17) 0.077(2) 0.0015(15) 0.0135(16) 0.0092(15)
C11 0.0547(17) 0.0438(14) 0.0564(17) 0.0028(13) 0.0123(13) 0.0010(13)
C12 0.0472(15) 0.0549(16) 0.0439(15) 0.0080(13) 0.0037(11) 0.0052(13)
C13 0.0552(18) 0.0624(19) 0.0561(18) 0.0012(14) 0.0101(13) 0.0041(15)
C14 0.073(2) 0.083(2) 0.063(2) -0.0001(18) 0.0200(17) 0.021(2)
C15 0.0487(19) 0.117(4) 0.082(3) 0.019(2) 0.0196(17) 0.015(2)
C16 0.0454(19) 0.096(3) 0.094(3) 0.007(2) 0.0092(17) -0.0084(19)
C17 0.0535(19) 0.0649(19) 0.071(2) 0.0014(16) 0.0049(15) 0.0032(16)
C18 0.072(2) 0.0474(16) 0.068(2) -0.0031(15) 0.0203(16) -0.0026(16)
C19 0.078(2) 0.0529(18) 0.062(2) -0.0028(15) 0.0209(16) -0.0119(17)
C20 0.094(3) 0.0531(19) 0.081(3) -0.0054(18) -0.003(2) -0.0070(19)
C21 0.097(3) 0.072(2) 0.088(3) 0.001(2) -0.006(2) -0.009(2)
C22 0.100(3) 0.091(3) 0.068(2) -0.013(2) 0.011(2) -0.037(3)
C23 0.099(3) 0.083(3) 0.090(3) -0.034(2) 0.029(2) -0.028(3)
C24 0.084(3) 0.070(2) 0.089(3) -0.028(2) 0.032(2) -0.015(2)
C25 0.0455(15) 0.0439(14) 0.0492(15) -0.0028(12) 0.0097(11) 0.0055(12)
C26 0.064(2) 0.0497(17) 0.066(2) 0.0013(15) -0.0057(15) -0.0071(15)
C27 0.071(2) 0.0535(18) 0.086(3) 0.0210(18) 0.0073(18) -0.0005(17)
C28 0.0514(18) 0.092(3) 0.063(2) 0.0190(19) 0.0059(15) 0.0132(18)
C29 0.0498(18) 0.099(3) 0.065(2) -0.006(2) -0.0046(15) -0.0050(19)
C30 0.0546(18) 0.0570(18) 0.071(2) -0.0086(15) 0.0158(15) -0.0090(15)
C31 0.084(3) 0.174(6) 0.085(3) 0.053(3) -0.002(2) 0.028(3)
N1 0.0625(16) 0.0505(14) 0.0684(17) 0.0138(12) 0.0248(13) 0.0151(12)
N2 0.0556(16) 0.0491(14) 0.0729(18) -0.0080(13) 0.0101(13) 0.0033(12)
O1 0.105(2) 0.0815(17) 0.0541(14) -0.0104(12) -0.0065(13) 0.0287(16)
O2 0.099(2) 0.0803(17) 0.100(2) 0.0368(15) 0.0622(17) 0.0352(15)
O3 0.0669(14) 0.0493(12) 0.0811(16) 0.0153(11) 0.0188(11) 0.0077(11)
O4 0.0505(12) 0.0540(12) 0.0816(15) -0.0006(11) 0.0109(10) -0.0029(10)
O5 0.084(2) 0.0758(17) 0.122(3) -0.0368(17) 0.0067(17) 0.0187(16)
S1 0.0727(5) 0.0574(4) 0.0530(4) 0.0093(4) 0.0208(4) 0.0223(4)

loop_
_atom_type_symbol
_atom_type_description
_atom_type_scat_dispersion_real
_atom_type_scat_dispersion_imag
_atom_type_scat_source
C C 0.0181 0.0091 'International Tables Vol C Tables 4.2.6.8 and 6.1.1.4'
H H 0.0000 0.0000 'International Tables Vol C Tables 4.2.6.8 and 6.1.1.4'
Br Br -0.6763 1.2805 'International Tables Vol C Tables 4.2.6.8 and 6.1.1.4'
N N 0.0311 0.0180 'International Tables Vol C Tables 4.2.6.8 and 6.1.1.4'
O O 0.0492 0.0322 'International Tables Vol C Tables 4.2.6.8 and 6.1.1.4'
S S 0.3331 0.5567 'International Tables Vol C Tables 4.2.6.8 and 6.1.1.4'

loop_
_geom_angle_atom_site_label_1
_geom_angle_atom_site_label_2
_geom_angle_atom_site_label_3
_geom_angle
_geom_angle_site_symmetry_1
_geom_angle_site_symmetry_3
_geom_angle_publ_flag
N1 C1 C2 105.4(2) . . ?
O3 C1 C2 129.4(3) . . ?
O3 C1 N1 125.1(3) . . ?
C3 C2 C1 108.4(3) . . ?
C3 C2 C12 129.9(3) . . ?
C12 C2 C1 121.7(3) . . ?
C2 C3 C4 111.9(3) . . ?
C2 C3 C5 129.8(3) . . ?
C5 C3 C4 118.1(3) . . ?
C3 C4 H4A 111.4 . . ?
C3 C4 H4B 111.4 . . ?
H4A C4 H4B 109.3 . . ?
N1 C4 C3 101.8(2) . . ?
N1 C4 H4A 111.4 . . ?
N1 C4 H4B 111.4 . . ?
C6 C5 C3 120.0(3) . . ?
O4 C5 C3 116.6(3) . . ?
O4 C5 C6 123.4(3) . . ?
C7 C6 C5 119.5(3) . . ?
C7 C6 C11 119.2(3) . . ?
C11 C6 C5 121.3(3) . . ?
C6 C7 H7 119.5 . . ?
C8 C7 C6 121.1(3) . . ?
C8 C7 H7 119.5 . . ?
C7 C8 H8 120.4 . . ?
C7 C8 C9 119.2(3) . . ?
C9 C8 H8 120.4 . . ?
C8 C9 H9 119.3 . . ?
C10 C9 C8 121.5(3) . . ?
C10 C9 H9 119.3 . . ?
C9 C10 H10 120.0 . . ?
C9 C10 C11 120.0(3) . . ?
C11 C10 H10 120.0 . . ?
C10 C11 C6 119.0(3) . . ?
C10 C11 N2 123.3(3) . . ?
N2 C11 C6 117.7(3) . . ?
C13 C12 C2 121.3(3) . . ?
C13 C12 C17 119.2(3) . . ?
C17 C12 C2 119.5(3) . . ?
C12 C13 H13 120.0 . . ?
C12 C13 C14 119.9(3) . . ?
C14 C13 H13 120.0 . . ?
C13 C14 H14 119.9 . . ?
C15 C14 C13 120.3(4) . . ?
C15 C14 H14 119.9 . . ?
C14 C15 H15 120.1 . . ?
C16 C15 C14 119.9(3) . . ?
C16 C15 H15 120.1 . . ?
C15 C16 H16 119.8 . . ?
C15 C16 C17 120.3(4) . . ?
C17 C16 H16 119.8 . . ?
C12 C17 H17 119.8 . . ?
C16 C17 C12 120.4(4) . . ?
C16 C17 H17 119.8 . . ?
N2 C18 C19 115.6(3) . . ?
O5 C18 C19 121.5(3) . . ?
O5 C18 N2 122.9(4) . . ?
C20 C19 C18 124.2(3) . . ?
C20 C19 C24 119.0(4) . . ?
C24 C19 C18 116.8(4) . . ?
C19 C20 H20 119.9 . . ?
C19 C20 C21 120.3(4) . . ?
C21 C20 H20 119.9 . . ?
C20 C21 H21 120.3 . . ?
C22 C21 C20 119.3(5) . . ?
C22 C21 H21 120.3 . . ?
C21 C22 Br1 118.5(4) . . ?
C23 C22 Br1 120.4(3) . . ?
C23 C22 C21 121.1(4) . . ?
C22 C23 H23 120.2 . . ?
C22 C23 C24 119.5(4) . . ?
C24 C23 H23 120.2 . . ?
C19 C24 H24 119.6 . . ?
C23 C24 C19 120.8(4) . . ?
C23 C24 H24 119.6 . . ?
C26 C25 S1 119.3(2) . . ?
C30 C25 C26 120.6(3) . . ?
C30 C25 S1 120.1(2) . . ?
C25 C26 H26 120.4 . . ?
C27 C26 C25 119.1(3) . . ?
C27 C26 H26 120.4 . . ?
C26 C27 H27 119.3 . . ?
C28 C27 C26 121.3(3) . . ?
C28 C27 H27 119.3 . . ?
C27 C28 C31 120.4(4) . . ?
C29 C28 C27 118.7(3) . . ?
C29 C28 C31 121.0(4) . . ?
C28 C29 H29 119.3 . . ?
C28 C29 C30 121.4(3) . . ?
C30 C29 H29 119.3 . . ?
C25 C30 C29 118.9(3) . . ?
C25 C30 H30 120.6 . . ?
C29 C30 H30 120.6 . . ?
C28 C31 H31A 109.5 . . ?
C28 C31 H31B 109.5 . . ?
C28 C31 H31C 109.5 . . ?
H31A C31 H31B 109.5 . . ?
H31A C31 H31C 109.5 . . ?
H31B C31 H31C 109.5 . . ?
C1 N1 C4 112.3(2) . . ?
C1 N1 S1 124.5(2) . . ?
C4 N1 S1 123.1(2) . . ?
C11 N2 H2 114(3) . . ?
C18 N2 C11 129.3(3) . . ?
C18 N2 H2 117(3) . . ?
N1 S1 C25 105.54(13) . . ?
O1 S1 C25 108.44(15) . . ?
O1 S1 N1 107.96(16) . . ?
O1 S1 O2 120.19(19) . . ?
O2 S1 C25 109.79(16) . . ?
O2 S1 N1 103.92(15) . . ?

loop_
_geom_bond_atom_site_label_1
_geom_bond_atom_site_label_2
_geom_bond_distance
_geom_bond_site_symmetry_2
_geom_bond_publ_flag
Br1 C22 1.893(4) . ?
C1 C2 1.498(4) . ?
C1 N1 1.397(4) . ?
C1 O3 1.203(4) . ?
C2 C3 1.339(4) . ?
C2 C12 1.478(4) . ?
C3 C4 1.499(4) . ?
C3 C5 1.496(4) . ?
C4 H4A 0.9700 . ?
C4 H4B 0.9700 . ?
C4 N1 1.457(4) . ?
C5 C6 1.475(4) . ?
C5 O4 1.223(4) . ?
C6 C7 1.390(4) . ?
C6 C11 1.411(4) . ?
C7 H7 0.9300 . ?
C7 C8 1.377(5) . ?
C8 H8 0.9300 . ?
C8 C9 1.380(5) . ?
C9 H9 0.9300 . ?
C9 C10 1.371(5) . ?
C10 H10 0.9300 . ?
C10 C11 1.397(4) . ?
C11 N2 1.398(4) . ?
C12 C13 1.382(4) . ?
C12 C17 1.391(5) . ?
C13 H13 0.9300 . ?
C13 C14 1.389(5) . ?
C14 H14 0.9300 . ?
C14 C15 1.379(6) . ?
C15 H15 0.9300 . ?
C15 C16 1.369(6) . ?
C16 H16 0.9300 . ?
C16 C17 1.379(5) . ?
C17 H17 0.9300 . ?
C18 C19 1.502(5) . ?
C18 N2 1.357(4) . ?
C18 O5 1.216(4) . ?
C19 C20 1.378(6) . ?
C19 C24 1.391(5) . ?
C20 H20 0.9300 . ?
C20 C21 1.385(6) . ?
C21 H21 0.9300 . ?
C21 C22 1.381(6) . ?
C22 C23 1.360(7) . ?
C23 H23 0.9300 . ?
C23 C24 1.373(6) . ?
C24 H24 0.9300 . ?
C25 C26 1.378(4) . ?
C25 C30 1.375(4) . ?
C25 S1 1.745(3) . ?
C26 H26 0.9300 . ?
C26 C27 1.375(5) . ?
C27 H27 0.9300 . ?
C27 C28 1.372(5) . ?
C28 C29 1.370(6) . ?
C28 C31 1.521(5) . ?
C29 H29 0.9300 . ?
C29 C30 1.383(5) . ?
C30 H30 0.9300 . ?
C31 H31A 0.9600 . ?
C31 H31B 0.9600 . ?
C31 H31C 0.9600 . ?
N1 S1 1.669(3) . ?
N2 H2 0.852(19) . ?
O1 S1 1.426(3) . ?
O2 S1 1.427(3) . ?

loop_
_geom_hbond_atom_site_label_D
_geom_hbond_atom_site_label_H
_geom_hbond_atom_site_label_A
_geom_hbond_distance_DH
_geom_hbond_distance_HA
_geom_hbond_distance_DA
_geom_hbond_angle_DHA
_geom_hbond_site_symmetry_A
N2 H2 O4 0.852(19) 1.98(3) 2.689(4) 140(4) .

loop_
_geom_torsion_atom_site_label_1
_geom_torsion_atom_site_label_2
_geom_torsion_atom_site_label_3
_geom_torsion_atom_site_label_4
_geom_torsion
_geom_torsion_site_symmetry_1
_geom_torsion_site_symmetry_2
_geom_torsion_site_symmetry_3
_geom_torsion_site_symmetry_4
_geom_torsion_publ_flag
Br1 C22 C23 C24 179.1(3) . . . . ?
C1 C2 C3 C4 -3.2(3) . . . . ?
C1 C2 C3 C5 -176.5(3) . . . . ?
C1 C2 C12 C13 139.6(3) . . . . ?
C1 C2 C12 C17 -42.4(4) . . . . ?
C1 N1 S1 C25 -64.0(3) . . . . ?
C1 N1 S1 O1 51.8(3) . . . . ?
C1 N1 S1 O2 -179.5(3) . . . . ?
C2 C1 N1 C4 2.7(4) . . . . ?
C2 C1 N1 S1 -174.2(2) . . . . ?
C2 C3 C4 N1 4.6(3) . . . . ?
C2 C3 C5 C6 -45.0(4) . . . . ?
C2 C3 C5 O4 135.3(3) . . . . ?
C2 C12 C13 C14 176.4(3) . . . . ?
C2 C12 C17 C16 -176.7(3) . . . . ?
C3 C2 C12 C13 -38.2(5) . . . . ?
C3 C2 C12 C17 139.7(3) . . . . ?
C3 C4 N1 C1 -4.3(4) . . . . ?
C3 C4 N1 S1 172.6(2) . . . . ?
C3 C5 C6 C7 -30.4(4) . . . . ?
C3 C5 C6 C11 151.0(3) . . . . ?
C4 C3 C5 C6 142.0(3) . . . . ?
C4 C3 C5 O4 -37.7(4) . . . . ?
C4 N1 S1 C25 119.4(3) . . . . ?
C4 N1 S1 O1 -124.7(3) . . . . ?
C4 N1 S1 O2 3.9(3) . . . . ?
C5 C3 C4 N1 178.8(2) . . . . ?
C5 C6 C7 C8 -178.7(3) . . . . ?
C5 C6 C11 C10 -179.6(3) . . . . ?
C5 C6 C11 N2 -0.8(4) . . . . ?
C6 C7 C8 C9 -1.2(5) . . . . ?
C6 C11 N2 C18 -166.4(3) . . . . ?
C7 C6 C11 C10 1.7(4) . . . . ?
C7 C6 C11 N2 -179.5(3) . . . . ?
C7 C8 C9 C10 0.7(6) . . . . ?
C8 C9 C10 C11 1.0(6) . . . . ?
C9 C10 C11 C6 -2.2(5) . . . . ?
C9 C10 C11 N2 179.0(3) . . . . ?
C10 C11 N2 C18 12.3(5) . . . . ?
C11 C6 C7 C8 0.0(5) . . . . ?
C12 C2 C3 C4 174.8(3) . . . . ?
C12 C2 C3 C5 1.5(5) . . . . ?
C12 C13 C14 C15 0.8(5) . . . . ?
C13 C12 C17 C16 1.2(5) . . . . ?
C13 C14 C15 C16 0.3(6) . . . . ?
C14 C15 C16 C17 -0.6(6) . . . . ?
C15 C16 C17 C12 -0.2(6) . . . . ?
C17 C12 C13 C14 -1.5(5) . . . . ?
C18 C19 C20 C21 -179.5(4) . . . . ?
C18 C19 C24 C23 179.4(4) . . . . ?
C19 C18 N2 C11 174.1(3) . . . . ?
C19 C20 C21 C22 0.1(7) . . . . ?
C20 C19 C24 C23 -0.6(6) . . . . ?
C20 C21 C22 Br1 -179.3(3) . . . . ?
C20 C21 C22 C23 -0.5(7) . . . . ?
C21 C22 C23 C24 0.4(7) . . . . ?
C22 C23 C24 C19 0.2(7) . . . . ?
C24 C19 C20 C21 0.5(6) . . . . ?
C25 C26 C27 C28 0.9(6) . . . . ?
C26 C25 C30 C29 1.1(5) . . . . ?
C26 C25 S1 N1 106.5(3) . . . . ?
C26 C25 S1 O1 -9.0(3) . . . . ?
C26 C25 S1 O2 -142.1(3) . . . . ?
C26 C27 C28 C29 -0.7(6) . . . . ?
C26 C27 C28 C31 178.2(4) . . . . ?
C27 C28 C29 C30 0.6(6) . . . . ?
C28 C29 C30 C25 -0.9(5) . . . . ?
C30 C25 C26 C27 -1.2(5) . . . . ?
C30 C25 S1 N1 -74.0(3) . . . . ?
C30 C25 S1 O1 170.5(3) . . . . ?
C30 C25 S1 O2 37.4(3) . . . . ?
C31 C28 C29 C30 -178.2(4) . . . . ?
N1 C1 C2 C3 0.4(3) . . . . ?
N1 C1 C2 C12 -177.9(3) . . . . ?
N2 C18 C19 C20 -10.3(5) . . . . ?
N2 C18 C19 C24 169.7(3) . . . . ?
O3 C1 C2 C3 178.2(3) . . . . ?
O3 C1 C2 C12 0.0(5) . . . . ?
O3 C1 N1 C4 -175.3(3) . . . . ?
O3 C1 N1 S1 7.8(5) . . . . ?
O4 C5 C6 C7 149.3(3) . . . . ?
O4 C5 C6 C11 -29.3(4) . . . . ?
O5 C18 C19 C20 169.4(4) . . . . ?
O5 C18 C19 C24 -10.6(5) . . . . ?
O5 C18 N2 C11 -5.5(6) . . . . ?
S1 C25 C26 C27 178.3(3) . . . . ?
S1 C25 C30 C29 -178.3(3) . . . . ?
